data_1553905
loop_
_publ_author_name
'Amendola, Valeria'
'Boiocchi, Massimo'
'Fabbrizzi, Luigi'
'La Cognata, Sonia'
'Legnani, Laura'
'Lo Presti, Eliana'
'Mangano, Carlo'
'Miljkovic, Ana'

_publ_section_title
;
 Anion-induced isomerization of fluorescent semi(thio)carbazones
;
_journal_issue 3
_journal_name_full 'Organic Chemistry Frontiers'
_journal_page_first 391
_journal_paper_doi 10.1039/C7QO00805H
_journal_volume 5
_journal_year 2018
_chemical_formula_moiety 'C20 H22 N4 S'
_chemical_formula_sum 'C20 H22 N4 S'
_chemical_formula_weight 350.47
_chemical_name_common
;
1-(4-julolidylidene)-4-phenylthiosemicarbazide
;
_space_group_crystal_system monoclinic
_space_group_IT_number 14
_space_group_name_Hall '-P 2yn'
_space_group_name_H-M_alt 'P 1 21/n 1'
_atom_sites_solution_hydrogens mixed
_atom_sites_solution_primary direct
_atom_sites_solution_secondary difmap
_audit_creation_method SHELXL-2014/7
_audit_update_record
;
2017-08-29 deposited with the CCDC.
2017-10-11 downloaded from the CCDC.
;
_cell_angle_alpha 90
_cell_angle_beta 114.211(4)
_cell_angle_gamma 90
_cell_formula_units_Z 4
_cell_length_a 17.470(4)
_cell_length_b 5.7020(13)
_cell_length_c 20.396(5)
_cell_measurement_reflns_used 1552
_cell_measurement_temperature 293(2)
_cell_measurement_theta_max 20
_cell_measurement_theta_min 3
_cell_volume 1853.0(8)
_computing_cell_refinement 'SAINT (Bruker-Axs Inc)'
_computing_data_collection 'SMART (Bruker-Axs Inc)'
_computing_data_reduction 'SAINT (Bruker-Axs Inc)'
_computing_molecular_graphics 'Mercury (Macrae et al., 2008)'
_computing_publication_material 'WinGX publication routines (Farrugia, 1999)'
_computing_structure_refinement 'SHELXL-2014/7 (Sheldrick, 2015)'
_computing_structure_solution 'SIR-97 (Altomare et al., 1999)'
_diffrn_ambient_temperature 293(2)
_diffrn_detector_area_resol_mean 8.333
_diffrn_measured_fraction_theta_full 0.998
_diffrn_measured_fraction_theta_max 0.998
_diffrn_measurement_device_type 'Bruker-Axs Smart-Apex CCD'
_diffrn_measurement_method 'omega scan'
_diffrn_radiation_monochromator graphite
_diffrn_radiation_source 'fine-focus sealed tube'
_diffrn_radiation_type MoK\a
_diffrn_radiation_wavelength 0.7107
_diffrn_reflns_av_R_equivalents 0.0413
_diffrn_reflns_av_unetI/netI 0.0337
_diffrn_reflns_Laue_measured_fraction_full 0.998
_diffrn_reflns_Laue_measured_fraction_max 0.998
_diffrn_reflns_limit_h_max 20
_diffrn_reflns_limit_h_min -20
_diffrn_reflns_limit_k_max 6
_diffrn_reflns_limit_k_min -6
_diffrn_reflns_limit_l_max 24
_diffrn_reflns_limit_l_min -23
_diffrn_reflns_number 13593
_diffrn_reflns_point_group_measured_fraction_full 0.998
_diffrn_reflns_point_group_measured_fraction_max 0.998
_diffrn_reflns_theta_full 24.992
_diffrn_reflns_theta_max 24.992
_diffrn_reflns_theta_min 1.995
_diffrn_standards_decay_% 0
_exptl_absorpt_coefficient_mu 0.184
_exptl_absorpt_correction_T_max 0.993
_exptl_absorpt_correction_T_min 0.857
_exptl_absorpt_correction_type multi-scan
_exptl_absorpt_process_details 'Sadabs (Krause et al., 2015)'
_exptl_crystal_colour PALE-YELLOW
_exptl_crystal_density_diffrn 1.256
_exptl_crystal_description LAMELLAR
_exptl_crystal_F_000 744
_exptl_crystal_recrystallization_method 'Re-crystallisation from solvent: acetonitrile'
_exptl_crystal_size_max 0.400
_exptl_crystal_size_mid 0.090
_exptl_crystal_size_min 0.040
_refine_diff_density_max 0.421
_refine_diff_density_min -0.267
_refine_diff_density_rms 0.046
_refine_ls_extinction_method none
_refine_ls_goodness_of_fit_ref 1.004
_refine_ls_hydrogen_treatment mixed
_refine_ls_matrix_type full
_refine_ls_number_parameters 232
_refine_ls_number_reflns 3261
_refine_ls_number_restraints 2
_refine_ls_restrained_S_all 1.004
_refine_ls_R_factor_all 0.1167
_refine_ls_R_factor_gt 0.0691
_refine_ls_shift/su_max 0.001
_refine_ls_shift/su_mean 0.000
_refine_ls_structure_factor_coef Fsqd
_refine_ls_weighting_details 'w=1/[\s^2^(Fo^2^)+(0.1369P)^2^+0.2555P] where P=(Fo^2^+2Fc^2^)/3'
_refine_ls_weighting_scheme calc
_refine_ls_wR_factor_gt 0.1993
_refine_ls_wR_factor_ref 0.2389
_reflns_Friedel_coverage 0.000
_reflns_number_gt 1851
_reflns_number_total 3261
_reflns_threshold_expression 'I > 2\s(I)'
_cod_data_source_file c7qo00805h2.cif
_cod_data_source_block Js1
_cod_depositor_comments
;
The following automatic conversions were performed:

data item '_atom_sites_solution_primary' value 'DIRECT' was changed
to 'direct' in accordance with the
/home/saulius/struct/COD-crude-data/automatic-downloads/DataCite-retrospective/RSC/depositions/lib/dictionaries/cif_core.dic
dictionary named 'cif_core.dic' version 2.4.2 last updated on
2011-04-26.

data item '_atom_sites_solution_secondary' value 'DIFMAP' was changed
to 'difmap' in accordance with the
/home/saulius/struct/COD-crude-data/automatic-downloads/DataCite-retrospective/RSC/depositions/lib/dictionaries/cif_core.dic
dictionary named 'cif_core.dic' version 2.4.2 last updated on
2011-04-26.

Automatic conversion script
Id: cif_fix_values 6909 2019-04-08 15:41:33Z antanas 
;
_cod_original_sg_symbol_H-M 'P 21/n'
_cod_database_code 1553905
_shelx_shelxl_version_number 2014/7
_shelx_space_group_comment
;
The symmetry employed for this shelxl refinement is uniquely defined
by the following loop, which should always be used as a source of
symmetry information in preference to the above space-group names.
They are only intended as comments.
;

loop_
_space_group_symop_operation_xyz
'x, y, z'
'-x+1/2, y+1/2, -z+1/2'
'-x, -y, -z'
'x-1/2, -y-1/2, z-1/2'

loop_
_atom_site_label
_atom_site_type_symbol
_atom_site_fract_x
_atom_site_fract_y
_atom_site_fract_z
_atom_site_U_iso_or_equiv
_atom_site_adp_type
_atom_site_occupancy
_atom_site_site_symmetry_order
_atom_site_calc_flag
_atom_site_refinement_flags_posn
_atom_site_refinement_flags_adp
C1 C 0.5540(2) -0.4601(7) 0.40881(18) 0.0736(10) Uani 1 1 d . .
C2 C 0.6432(2) 0.0099(7) 0.52480(19) 0.0815(10) Uani 1 1 d . .
H2 H 0.6094 -0.0068 0.5498 0.098 Uiso 1 1 calc R U
C3 C 0.7039(2) 0.1977(6) 0.54453(19) 0.0743(10) Uani 1 1 d . .
C4 C 0.7520(3) 0.2532(7) 0.50680(19) 0.0794(10) Uani 1 1 d . .
H4 H 0.7441 0.1678 0.4657 0.095 Uiso 1 1 calc R U
C5 C 0.8105(2) 0.4284(7) 0.52784(19) 0.0785(10) Uani 1 1 d . .
C6 C 0.8604(3) 0.4855(9) 0.4848(3) 0.1123(15) Uani 1 1 d . .
H6A H 0.9076 0.3787 0.4983 0.135 Uiso 1 1 calc R U
H6B H 0.8254 0.4623 0.4342 0.135 Uiso 1 1 calc R U
C7 C 0.8909(6) 0.7217(15) 0.4959(5) 0.198(4) Uani 1 1 d . .
H7A H 0.8450 0.8234 0.4668 0.237 Uiso 1 1 calc R U
H7B H 0.9338 0.7343 0.4775 0.237 Uiso 1 1 calc R U
C8 C 0.9260(3) 0.8143(9) 0.5695(3) 0.1099(15) Uani 1 1 d . .
H8A H 0.9845 0.7682 0.5929 0.132 Uiso 1 1 calc R U
H8B H 0.9241 0.9843 0.5673 0.132 Uiso 1 1 calc R U
C9 C 0.8974(3) 0.8772(8) 0.6752(3) 0.1001(13) Uani 1 1 d . .
H9A H 0.8655 1.0216 0.6604 0.120 Uiso 1 1 calc R U
H9B H 0.9564 0.9178 0.6983 0.120 Uiso 1 1 calc R U
C10 C 0.8723(3) 0.7507(11) 0.7278(3) 0.1268(18) Uani 1 1 d . .
H10A H 0.9113 0.6230 0.7494 0.152 Uiso 1 1 calc R U
H10B H 0.8759 0.8578 0.7659 0.152 Uiso 1 1 calc R U
C11 C 0.7864(3) 0.6560(8) 0.6937(2) 0.1038(14) Uani 1 1 d . .
H11A H 0.7465 0.7845 0.6797 0.125 Uiso 1 1 calc R U
H11B H 0.7754 0.5594 0.7280 0.125 Uiso 1 1 calc R U
C12 C 0.7745(2) 0.5113(6) 0.62826(18) 0.0748(10) Uani 1 1 d . .
C13 C 0.7171(2) 0.3333(7) 0.6053(2) 0.0796(10) Uani 1 1 d . .
H13 H 0.6854 0.3010 0.6314 0.096 Uiso 1 1 calc R U
C14 C 0.8236(2) 0.5610(6) 0.59057(18) 0.0718(9) Uani 1 1 d . .
C15 C 0.6076(2) -0.5674(7) 0.31413(19) 0.0791(10) Uani 1 1 d . .
C16 C 0.5686(3) -0.7769(8) 0.2891(3) 0.1030(13) Uani 1 1 d . .
H16 H 0.5371 -0.8475 0.3110 0.124 Uiso 1 1 calc R U
C17 C 0.5758(3) -0.8828(9) 0.2316(3) 0.1188(16) Uani 1 1 d . .
H17 H 0.5483 -1.0242 0.2145 0.143 Uiso 1 1 calc R U
C18 C 0.6218(4) -0.7874(11) 0.1993(3) 0.1186(16) Uani 1 1 d . .
H18 H 0.6263 -0.8622 0.1606 0.142 Uiso 1 1 calc R U
C19 C 0.6618(3) -0.5779(12) 0.2244(3) 0.1285(18) Uani 1 1 d . .
H19 H 0.6937 -0.5090 0.2027 0.154 Uiso 1 1 calc R U
C20 C 0.6545(3) -0.4702(10) 0.2820(3) 0.1082(14) Uani 1 1 d . .
H20 H 0.6820 -0.3290 0.2992 0.130 Uiso 1 1 calc R U
N1 N 0.5717(2) -0.3030(6) 0.46073(17) 0.0835(9) Uani 1 1 d D .
H1N H 0.542(2) -0.314(7) 0.4880(18) 0.100 Uiso 1 1 d D U
N2 N 0.63393(19) -0.1372(5) 0.47323(16) 0.0797(9) Uani 1 1 d . .
N3 N 0.8828(2) 0.7354(6) 0.61294(18) 0.0894(10) Uani 1 1 d . .
N4 N 0.6024(2) -0.4382(6) 0.37123(17) 0.0860(9) Uani 1 1 d D .
H4N H 0.631(2) -0.303(4) 0.381(2) 0.103 Uiso 1 1 d D U
S1 S 0.47926(7) -0.6622(2) 0.39489(5) 0.0915(5) Uani 1 1 d . .

loop_
_atom_site_aniso_label
_atom_site_aniso_U_11
_atom_site_aniso_U_22
_atom_site_aniso_U_33
_atom_site_aniso_U_23
_atom_site_aniso_U_13
_atom_site_aniso_U_12
C1 0.076(2) 0.078(2) 0.0590(18) 0.0025(18) 0.0190(17) -0.0012(19)
C2 0.088(3) 0.076(2) 0.074(2) 0.002(2) 0.0266(19) 0.009(2)
C3 0.080(2) 0.069(2) 0.068(2) -0.0022(17) 0.0248(18) 0.0063(19)
C4 0.097(3) 0.075(2) 0.064(2) -0.0012(18) 0.031(2) 0.015(2)
C5 0.083(2) 0.081(2) 0.073(2) 0.0058(19) 0.0335(19) 0.009(2)
C6 0.143(4) 0.106(3) 0.112(3) 0.005(3) 0.075(3) -0.002(3)
C7 0.279(10) 0.186(7) 0.214(8) -0.070(6) 0.188(8) -0.096(7)
C8 0.100(3) 0.101(3) 0.128(4) 0.011(3) 0.046(3) -0.002(3)
C9 0.087(3) 0.092(3) 0.107(3) -0.015(3) 0.025(2) -0.010(2)
C10 0.135(4) 0.137(4) 0.088(3) -0.036(3) 0.024(3) -0.011(4)
C11 0.122(4) 0.107(3) 0.090(3) -0.028(2) 0.052(3) -0.015(3)
C12 0.084(2) 0.070(2) 0.070(2) -0.0045(18) 0.0316(18) 0.004(2)
C13 0.090(3) 0.077(2) 0.076(2) 0.0008(19) 0.037(2) 0.005(2)
C14 0.070(2) 0.068(2) 0.073(2) 0.0064(18) 0.0248(17) 0.0087(19)
C15 0.070(2) 0.092(3) 0.070(2) -0.005(2) 0.0233(18) 0.004(2)
C16 0.123(4) 0.089(3) 0.108(3) -0.021(3) 0.058(3) -0.018(3)
C17 0.128(4) 0.110(4) 0.132(4) -0.041(3) 0.067(4) -0.016(3)
C18 0.118(4) 0.136(5) 0.108(3) -0.031(3) 0.052(3) 0.004(4)
C19 0.124(4) 0.158(5) 0.128(4) -0.024(4) 0.076(3) -0.007(4)
C20 0.097(3) 0.118(4) 0.115(3) -0.022(3) 0.048(3) -0.016(3)
N1 0.089(2) 0.083(2) 0.077(2) -0.0042(18) 0.0326(17) -0.0049(19)
N2 0.083(2) 0.0731(19) 0.0738(18) -0.0046(16) 0.0231(16) 0.0016(17)
N3 0.087(2) 0.084(2) 0.096(2) 0.0005(19) 0.0362(19) -0.002(2)
N4 0.089(2) 0.083(2) 0.0810(19) -0.0117(18) 0.0298(18) -0.0111(18)
S1 0.0907(8) 0.0976(8) 0.0807(7) -0.0072(5) 0.0296(5) -0.0111(6)

loop_
_atom_type_symbol
_atom_type_description
_atom_type_scat_dispersion_real
_atom_type_scat_dispersion_imag
_atom_type_scat_source
C C 0.0033 0.0016 'International Tables Vol C Tables 4.2.6.8 and 6.1.1.4'
H H 0.0000 0.0000 'International Tables Vol C Tables 4.2.6.8 and 6.1.1.4'
N N 0.0061 0.0033 'International Tables Vol C Tables 4.2.6.8 and 6.1.1.4'
S S 0.1246 0.1234 'International Tables Vol C Tables 4.2.6.8 and 6.1.1.4'

loop_
_geom_angle_atom_site_label_1
_geom_angle_atom_site_label_2
_geom_angle_atom_site_label_3
_geom_angle
N1 C1 N4 113.1(3)
N1 C1 S1 120.8(3)
N4 C1 S1 126.1(3)
N2 C2 C3 122.5(4)
N2 C2 H2 118.8
C3 C2 H2 118.8
C4 C3 C13 116.6(4)
C4 C3 C2 123.8(3)
C13 C3 C2 119.5(4)
C5 C4 C3 122.5(3)
C5 C4 H4 118.7
C3 C4 H4 118.7
C4 C5 C14 119.7(3)
C4 C5 C6 120.9(4)
C14 C5 C6 119.5(4)
C7 C6 C5 112.3(4)
C7 C6 H6A 109.2
C5 C6 H6A 109.2
C7 C6 H6B 109.2
C5 C6 H6B 109.2
H6A C6 H6B 107.9
C6 C7 C8 118.2(6)
C6 C7 H7A 107.8
C8 C7 H7A 107.8
C6 C7 H7B 107.8
C8 C7 H7B 107.8
H7A C7 H7B 107.1
N3 C8 C7 114.1(5)
N3 C8 H8A 108.7
C7 C8 H8A 108.7
N3 C8 H8B 108.7
C7 C8 H8B 108.7
H8A C8 H8B 107.6
N3 C9 C10 111.3(4)
N3 C9 H9A 109.4
C10 C9 H9A 109.4
N3 C9 H9B 109.4
C10 C9 H9B 109.4
H9A C9 H9B 108.0
C11 C10 C9 112.2(4)
C11 C10 H10A 109.2
C9 C10 H10A 109.2
C11 C10 H10B 109.2
C9 C10 H10B 109.2
H10A C10 H10B 107.9
C10 C11 C12 111.3(4)
C10 C11 H11A 109.4
C12 C11 H11A 109.4
C10 C11 H11B 109.4
C12 C11 H11B 109.4
H11A C11 H11B 108.0
C13 C12 C14 119.5(3)
C13 C12 C11 121.6(4)
C14 C12 C11 118.9(4)
C12 C13 C3 123.0(4)
C12 C13 H13 118.5
C3 C13 H13 118.5
N3 C14 C12 121.0(3)
N3 C14 C5 120.4(3)
C12 C14 C5 118.6(4)
C20 C15 C16 118.9(4)
C20 C15 N4 116.1(4)
C16 C15 N4 125.1(4)
C15 C16 C17 119.9(5)
C15 C16 H16 120.0
C17 C16 H16 120.0
C18 C17 C16 121.6(5)
C18 C17 H17 119.2
C16 C17 H17 119.2
C17 C18 C19 119.0(5)
C17 C18 H18 120.5
C19 C18 H18 120.5
C18 C19 C20 119.6(5)
C18 C19 H19 120.2
C20 C19 H19 120.2
C15 C20 C19 121.0(5)
C15 C20 H20 119.5
C19 C20 H20 119.5
C1 N1 N2 121.3(3)
C1 N1 H1N 116(3)
N2 N1 H1N 123(3)
C2 N2 N1 114.6(3)
C14 N3 C9 122.5(3)
C14 N3 C8 122.1(4)
C9 N3 C8 114.7(4)
C1 N4 C15 133.0(3)
C1 N4 H4N 112(3)
C15 N4 H4N 114(3)

loop_
_geom_bond_atom_site_label_1
_geom_bond_atom_site_label_2
_geom_bond_distance
C1 N1 1.323(5)
C1 N4 1.361(5)
C1 S1 1.676(4)
C2 N2 1.302(4)
C2 C3 1.443(5)
C2 H2 0.9300
C3 C4 1.390(5)
C3 C13 1.398(5)
C4 C5 1.366(5)
C4 H4 0.9300
C5 C14 1.422(5)
C5 C6 1.504(6)
C6 C7 1.432(8)
C6 H6A 0.9700
C6 H6B 0.9700
C7 C8 1.466(8)
C7 H7A 0.9700
C7 H7B 0.9700
C8 N3 1.451(6)
C8 H8A 0.9700
C8 H8B 0.9700
C9 N3 1.437(5)
C9 C10 1.500(7)
C9 H9A 0.9700
C9 H9B 0.9700
C10 C11 1.474(7)
C10 H10A 0.9700
C10 H10B 0.9700
C11 C12 1.508(5)
C11 H11A 0.9700
C11 H11B 0.9700
C12 C13 1.368(5)
C12 C14 1.396(5)
C13 H13 0.9300
C14 N3 1.371(5)
C15 C20 1.360(5)
C15 C16 1.366(6)
C15 N4 1.412(5)
C16 C17 1.369(6)
C16 H16 0.9300
C17 C18 1.344(7)
C17 H17 0.9300
C18 C19 1.373(8)
C18 H18 0.9300
C19 C20 1.377(6)
C19 H19 0.9300
C20 H20 0.9300
N1 N2 1.383(4)
N1 H1N 0.905(10)
N4 H4N 0.895(10)
